data_2218157
loop_
_publ_author_name
'Sun, Yu'
'Li, Xiu-Bing'
'Sun, Bai-Wang'

_publ_section_title
;Decacarbonyl-1\k^3^<i>C</i>,2\k^3^<i>C</i>,3\k^4^<i>C</i>-\m-hydrido-1:2\k^2^<i>H</i>:<i>H</i>-(\m-quinoline-2-thiolato-1:2\k^2^<i>S</i>:<i>S</i>)diosmium(I)osmium(0)(3
 <i>Os</i>---<i>Os</i>)
;
_journal_coeditor_code HY2117
_journal_issue 5
_journal_name_full 'Acta Crystallographica Section E'
_journal_page_first m608
_journal_paper_doi 10.1107/S1600536808004881
_journal_volume 64
_journal_year 2008
_chemical_formula_iupac '[Os3 (C9 H6 N S) H (C O)10]'
_chemical_formula_moiety 'C19 H7 N O10 Os3 S'
_chemical_formula_sum 'C19 H7 N O10 Os3 S'
_chemical_formula_weight 1012.02
_chemical_name_systematic
;
Decacarbonyl-1\k^3^C,2\k^3^C,3\k^4^C-\m-hydrido-1:2\k^2^H:H-(\m-
quinoline-2-thiolato-1:2\k^2^S:S)diosmium(I)osmium(0)(3 Os---Os)
;
_space_group_IT_number 14
_symmetry_cell_setting monoclinic
_symmetry_space_group_name_Hall '-P 2yn'
_symmetry_space_group_name_H-M 'P 1 21/n 1'
_atom_sites_solution_hydrogens geom
_atom_sites_solution_primary direct
_atom_sites_solution_secondary difmap
_audit_creation_method SHELXL-97
_cell_angle_alpha 90.00
_cell_angle_beta 93.0450(10)
_cell_angle_gamma 90.00
_cell_formula_units_Z 4
_cell_length_a 9.3593(5)
_cell_length_b 9.4129(5)
_cell_length_c 25.7433(14)
_cell_measurement_reflns_used 4762
_cell_measurement_temperature 223(2)
_cell_measurement_theta_max 26.12
_cell_measurement_theta_min 3.02
_cell_volume 2264.7(2)
_computing_cell_refinement 'CrystalClear (Rigaku, 2005)'
_computing_data_collection 'CrystalClear (Rigaku, 2005)'
_computing_data_reduction 'CrystalClear (Rigaku, 2005)'
_computing_molecular_graphics 'SHELXTL (Sheldrick, 2008)'
_computing_publication_material 'SHELXTL (Sheldrick, 2008)'
_computing_structure_refinement 'SHELXL97 (Sheldrick, 2008)'
_computing_structure_solution 'SHELXS97 (Sheldrick, 2008)'
_diffrn_ambient_temperature 223(2)
_diffrn_measured_fraction_theta_full 0.996
_diffrn_measured_fraction_theta_max 0.996
_diffrn_measurement_device_type 'Rigaku Scxmini 1K CCD area-detector'
_diffrn_measurement_method \w
_diffrn_radiation_monochromator graphite
_diffrn_radiation_source 'fine-focus sealed tube'
_diffrn_radiation_type MoK\a
_diffrn_radiation_wavelength 0.71073
_diffrn_reflns_av_R_equivalents 0.0315
_diffrn_reflns_av_sigmaI/netI 0.0344
_diffrn_reflns_limit_h_max 11
_diffrn_reflns_limit_h_min -10
_diffrn_reflns_limit_k_max 8
_diffrn_reflns_limit_k_min -11
_diffrn_reflns_limit_l_max 31
_diffrn_reflns_limit_l_min -31
_diffrn_reflns_number 13690
_diffrn_reflns_theta_full 26.00
_diffrn_reflns_theta_max 26.00
_diffrn_reflns_theta_min 2.28
_exptl_absorpt_coefficient_mu 16.938
_exptl_absorpt_correction_T_max 0.092
_exptl_absorpt_correction_T_min 0.058
_exptl_absorpt_correction_type multi-scan
_exptl_absorpt_process_details '(CrystalClear; Rigaku, 2005)'
_exptl_crystal_colour colourless
_exptl_crystal_density_diffrn 2.968
_exptl_crystal_density_method 'not measured'
_exptl_crystal_description block
_exptl_crystal_F_000 1808
_exptl_crystal_size_max 0.18
_exptl_crystal_size_mid 0.16
_exptl_crystal_size_min 0.14
_refine_diff_density_max 0.753
_refine_diff_density_min -1.238
_refine_ls_extinction_method none
_refine_ls_goodness_of_fit_ref 1.136
_refine_ls_hydrogen_treatment mixed
_refine_ls_matrix_type full
_refine_ls_number_parameters 311
_refine_ls_number_reflns 4446
_refine_ls_number_restraints 1
_refine_ls_restrained_S_all 1.136
_refine_ls_R_factor_all 0.0269
_refine_ls_R_factor_gt 0.0238
_refine_ls_shift/su_max 0.001
_refine_ls_shift/su_mean 0.000
_refine_ls_structure_factor_coef Fsqd
_refine_ls_weighting_details 'calc w=1/[\s^2^(Fo^2^)+(0.0163P)^2^+2.1547P] where P=(Fo^2^+2Fc^2^)/3'
_refine_ls_weighting_scheme calc
_refine_ls_wR_factor_gt 0.0510
_refine_ls_wR_factor_ref 0.0519
_reflns_number_gt 4162
_reflns_number_total 4446
_reflns_threshold_expression I>2\s(I)
_cod_data_source_file hy2117.cif
_cod_data_source_block I
_cod_original_sg_symbol_H-M 'P 21/n'
_cod_database_code 2218157
_cod_database_fobs_code 2218157

loop_
_symmetry_equiv_pos_as_xyz
'x, y, z'
'-x+1/2, y+1/2, -z+1/2'
'-x, -y, -z'
'x-1/2, -y-1/2, z-1/2'

loop_
_atom_site_type_symbol
_atom_site_label
_atom_site_fract_x
_atom_site_fract_y
_atom_site_fract_z
_atom_site_U_iso_or_equiv
_atom_site_adp_type
_atom_site_calc_flag
_atom_site_refinement_flags
_atom_site_occupancy
Os Os1 0.76242(2) 0.01890(2) 0.169927(8) 0.01740(6) Uani d D 1
Os Os2 0.97667(2) -0.15956(2) 0.130925(8) 0.01676(6) Uani d D 1
Os Os3 1.04641(2) 0.12428(2) 0.161547(8) 0.01774(6) Uani d . 1
N N1 0.5984(5) -0.2445(5) 0.08694(18) 0.0239(11) Uani d . 1
S S1 0.79273(14) -0.03585(15) 0.07951(5) 0.0200(3) Uani d . 1
O O11 0.6461(5) 0.3150(5) 0.1487(2) 0.0434(12) Uani d . 1
O O12 0.7862(5) 0.0836(5) 0.28569(17) 0.0401(11) Uani d . 1
O O13 0.4768(5) -0.1310(5) 0.18287(19) 0.0414(12) Uani d . 1
O O21 0.8805(5) -0.4583(5) 0.09893(18) 0.0402(11) Uani d . 1
O O22 1.1990(5) -0.1242(5) 0.0512(2) 0.0465(13) Uani d . 1
O O23 1.1859(5) -0.2826(5) 0.21235(18) 0.0426(12) Uani d . 1
O O31 1.1025(5) -0.0142(5) 0.26916(17) 0.0384(11) Uani d . 1
O O32 0.9894(5) 0.2326(5) 0.04959(18) 0.0426(12) Uani d . 1
O O33 1.3613(5) 0.1450(6) 0.1407(2) 0.0605(17) Uani d . 1
O O34 1.0082(6) 0.4241(5) 0.20439(19) 0.0471(13) Uani d . 1
H H1 0.851(7) -0.156(8) 0.184(3) 0.09(3) Uiso d D 1
C C1 0.6572(5) -0.1579(6) 0.0552(2) 0.0183(11) Uani d . 1
C C2 0.6192(6) -0.1465(6) 0.0019(2) 0.0227(12) Uani d . 1
H H2A 0.6674 -0.0837 -0.0195 0.027 Uiso calc R 1
C C3 0.5099(6) -0.2299(7) -0.0178(2) 0.0281(13) Uani d . 1
H H3A 0.4821 -0.2252 -0.0534 0.034 Uiso calc R 1
C C4 0.3199(6) -0.4058(7) -0.0022(3) 0.0304(14) Uani d . 1
H H4A 0.2871 -0.4038 -0.0374 0.036 Uiso calc R 1
C C5 0.2526(6) -0.4889(7) 0.0322(3) 0.0349(16) Uani d . 1
H H5A 0.1730 -0.5436 0.0207 0.042 Uiso calc R 1
C C6 0.3013(7) -0.4935(7) 0.0844(3) 0.0374(16) Uani d . 1
H H6A 0.2530 -0.5506 0.1078 0.045 Uiso calc R 1
C C7 0.4172(7) -0.4170(7) 0.1020(3) 0.0332(15) Uani d . 1
H H7A 0.4499 -0.4231 0.1371 0.040 Uiso calc R 1
C C8 0.4886(5) -0.3279(6) 0.0673(2) 0.0197(12) Uani d . 1
C C9 0.4392(5) -0.3222(6) 0.0148(2) 0.0213(12) Uani d . 1
C C11 0.6869(6) 0.2026(7) 0.1567(2) 0.0267(13) Uani d . 1
C C12 0.7783(6) 0.0587(7) 0.2424(2) 0.0268(13) Uani d . 1
C C13 0.5842(6) -0.0799(7) 0.1754(2) 0.0279(13) Uani d . 1
C C21 0.9088(6) -0.3461(6) 0.1112(2) 0.0251(13) Uani d . 1
C C22 1.1165(6) -0.1414(6) 0.0804(2) 0.0276(14) Uani d . 1
C C23 1.1095(6) -0.2351(6) 0.1818(2) 0.0245(13) Uani d . 1
C C31 1.0809(6) 0.0373(6) 0.2294(2) 0.0243(13) Uani d . 1
C C32 1.0046(6) 0.1898(7) 0.0897(2) 0.0259(13) Uani d . 1
C C33 1.2440(6) 0.1335(7) 0.1489(3) 0.0311(15) Uani d . 1
C C34 1.0190(6) 0.3122(7) 0.1892(2) 0.0263(13) Uani d . 1

loop_
_atom_site_aniso_label
_atom_site_aniso_U_11
_atom_site_aniso_U_22
_atom_site_aniso_U_33
_atom_site_aniso_U_12
_atom_site_aniso_U_13
_atom_site_aniso_U_23
Os1 0.01208(11) 0.01895(12) 0.02128(12) -0.00154(8) 0.00173(8) -0.00144(8)
Os2 0.01364(11) 0.01579(11) 0.02091(12) -0.00091(8) 0.00137(8) -0.00040(8)
Os3 0.01302(11) 0.01713(11) 0.02298(12) -0.00306(8) 0.00002(8) -0.00002(8)
N1 0.021(2) 0.027(3) 0.023(3) -0.005(2) -0.0013(19) 0.002(2)
S1 0.0181(6) 0.0206(7) 0.0212(7) -0.0043(5) -0.0009(5) 0.0022(5)
O11 0.038(3) 0.031(3) 0.061(3) 0.006(2) -0.006(2) -0.006(2)
O12 0.048(3) 0.050(3) 0.023(2) 0.001(2) 0.005(2) -0.007(2)
O13 0.028(2) 0.046(3) 0.051(3) -0.017(2) 0.013(2) -0.009(2)
O21 0.051(3) 0.023(2) 0.045(3) -0.008(2) -0.011(2) -0.008(2)
O22 0.045(3) 0.037(3) 0.061(3) 0.005(2) 0.036(3) -0.001(2)
O23 0.041(3) 0.042(3) 0.044(3) 0.013(2) -0.014(2) 0.005(2)
O31 0.046(3) 0.041(3) 0.027(2) -0.008(2) -0.011(2) 0.002(2)
O32 0.050(3) 0.042(3) 0.035(3) -0.017(2) -0.004(2) 0.015(2)
O33 0.019(3) 0.075(4) 0.089(4) -0.004(2) 0.005(3) 0.034(3)
O34 0.072(4) 0.027(3) 0.043(3) 0.001(3) 0.005(3) -0.009(2)
C1 0.012(2) 0.021(3) 0.021(3) -0.001(2) -0.006(2) -0.002(2)
C2 0.023(3) 0.024(3) 0.022(3) -0.005(2) 0.000(2) 0.001(2)
C3 0.028(3) 0.032(3) 0.024(3) -0.001(3) -0.003(2) 0.000(3)
C4 0.026(3) 0.026(3) 0.038(4) -0.001(3) -0.005(3) -0.009(3)
C5 0.017(3) 0.031(4) 0.055(4) -0.012(3) -0.002(3) -0.004(3)
C6 0.035(4) 0.030(4) 0.048(4) -0.010(3) 0.012(3) 0.007(3)
C7 0.033(3) 0.035(4) 0.032(4) -0.015(3) 0.001(3) 0.006(3)
C8 0.015(3) 0.022(3) 0.023(3) -0.003(2) 0.002(2) 0.001(2)
C9 0.013(3) 0.023(3) 0.028(3) 0.001(2) 0.002(2) -0.003(2)
C11 0.017(3) 0.030(4) 0.033(3) 0.003(3) -0.005(2) -0.007(3)
C12 0.022(3) 0.025(3) 0.034(4) -0.002(3) 0.009(3) -0.003(3)
C13 0.026(3) 0.030(3) 0.028(3) -0.004(3) 0.004(3) -0.002(3)
C21 0.021(3) 0.027(3) 0.027(3) 0.001(2) -0.004(2) -0.001(3)
C22 0.023(3) 0.026(3) 0.035(3) 0.005(3) 0.004(3) -0.003(3)
C23 0.026(3) 0.018(3) 0.029(3) 0.003(2) 0.000(3) -0.003(2)
C31 0.019(3) 0.025(3) 0.028(3) -0.007(2) -0.001(2) 0.000(3)
C32 0.020(3) 0.029(3) 0.030(3) -0.008(2) 0.002(2) 0.002(3)
C33 0.021(3) 0.030(3) 0.041(4) 0.000(3) -0.005(3) 0.012(3)
C34 0.026(3) 0.028(3) 0.025(3) -0.001(3) 0.001(2) -0.001(3)

loop_
_atom_type_symbol
_atom_type_description
_atom_type_scat_dispersion_real
_atom_type_scat_dispersion_imag
_atom_type_scat_source
C C 0.0033 0.0016 'International Tables Vol C Tables 4.2.6.8 and 6.1.1.4'
H H 0.0000 0.0000 'International Tables Vol C Tables 4.2.6.8 and 6.1.1.4'
O O 0.0106 0.0060 'International Tables Vol C Tables 4.2.6.8 and 6.1.1.4'
S S 0.1246 0.1234 'International Tables Vol C Tables 4.2.6.8 and 6.1.1.4'
N N 0.0061 0.0033 'International Tables Vol C Tables 4.2.6.8 and 6.1.1.4'
Os Os -1.2165 7.6030 'International Tables Vol C Tables 4.2.6.8 and 6.1.1.4'

loop_
_geom_angle_atom_site_label_1
_geom_angle_atom_site_label_2
_geom_angle_atom_site_label_3
_geom_angle
C11 Os1 C12 90.3(3)
C11 Os1 C13 97.9(3)
C12 Os1 C13 92.6(2)
C11 Os1 S1 94.81(18)
C12 Os1 S1 168.73(17)
C13 Os1 S1 96.58(18)
C11 Os1 Os2 137.83(19)
C12 Os1 Os2 116.33(18)
C13 Os1 Os2 111.83(19)
S1 Os1 Os2 53.97(3)
C11 Os1 Os3 90.53(17)
C12 Os1 Os3 88.91(17)
C13 Os1 Os3 171.38(19)
S1 Os1 Os3 81.02(3)
Os2 Os1 Os3 60.085(8)
C11 Os1 H1 176(3)
C12 Os1 H1 88(2)
C13 Os1 H1 86(2)
S1 Os1 H1 86(2)
Os2 Os1 H1 40(2)
Os3 Os1 H1 85(2)
C23 Os2 C22 93.2(3)
C23 Os2 C21 92.0(2)
C22 Os2 C21 97.5(3)
C23 Os2 S1 169.10(18)
C22 Os2 S1 94.50(18)
C21 Os2 S1 94.56(17)
C23 Os2 Os1 115.27(17)
C22 Os2 Os1 135.51(18)
C21 Os2 Os1 113.78(17)
S1 Os2 Os1 54.00(3)
C23 Os2 Os3 91.62(17)
C22 Os2 Os3 87.07(18)
C21 Os2 Os3 173.95(17)
S1 Os2 Os3 81.12(3)
Os1 Os2 Os3 60.236(8)
C23 Os2 H1 85(2)
C22 Os2 H1 172(3)
C21 Os2 H1 90(2)
S1 Os2 H1 86(2)
Os1 Os2 H1 41(2)
Os3 Os2 H1 86(2)
C33 Os3 C34 99.9(3)
C33 Os3 C31 93.3(2)
C34 Os3 C31 94.2(2)
C33 Os3 C32 88.3(2)
C34 Os3 C32 92.1(3)
C31 Os3 C32 173.2(2)
C33 Os3 Os2 101.9(2)
C34 Os3 Os2 158.16(17)
C31 Os3 Os2 83.02(17)
C32 Os3 Os2 90.14(18)
C33 Os3 Os1 161.6(2)
C34 Os3 Os1 98.51(17)
C31 Os3 Os1 84.06(16)
C32 Os3 Os1 92.31(16)
Os2 Os3 Os1 59.679(7)
C1 N1 C8 117.6(5)
C1 S1 Os2 110.59(18)
C1 S1 Os1 110.76(19)
Os2 S1 Os1 72.03(4)
N1 C1 C2 124.7(5)
N1 C1 S1 119.8(4)
C2 C1 S1 115.4(4)
C3 C2 C1 117.7(5)
C3 C2 H2A 121.1
C1 C2 H2A 121.1
C2 C3 C9 120.2(5)
C2 C3 H3A 119.9
C9 C3 H3A 119.9
C5 C4 C9 120.1(6)
C5 C4 H4A 119.9
C9 C4 H4A 119.9
C4 C5 C6 120.4(6)
C4 C5 H5A 119.8
C6 C5 H5A 119.8
C7 C6 C5 121.2(6)
C7 C6 H6A 119.4
C5 C6 H6A 119.4
C6 C7 C8 119.8(6)
C6 C7 H7A 120.1
C8 C7 H7A 120.1
N1 C8 C9 122.3(5)
N1 C8 C7 118.5(5)
C9 C8 C7 119.1(5)
C3 C9 C8 117.3(5)
C3 C9 C4 123.3(5)
C8 C9 C4 119.3(5)
O11 C11 Os1 177.7(5)
O12 C12 Os1 179.1(6)
O13 C13 Os1 173.5(5)
O21 C21 Os2 174.3(5)
O22 C22 Os2 176.8(6)
O23 C23 Os2 178.2(6)
O31 C31 Os3 179.3(6)
O32 C32 Os3 175.0(5)
O33 C33 Os3 177.1(6)
O34 C34 Os3 177.0(6)

loop_
_geom_bond_atom_site_label_1
_geom_bond_atom_site_label_2
_geom_bond_distance
_geom_bond_publ_flag
Os1 C11 1.892(6) y
Os1 C12 1.900(6) y
Os1 C13 1.922(6) y
Os1 S1 2.4154(14) y
Os1 Os2 2.8399(3) y
Os1 Os3 2.8559(3) y
Os1 H1 1.87(6) y
Os2 C23 1.896(6) y
Os2 C22 1.901(6) y
Os2 C21 1.926(6) y
Os2 S1 2.4144(13) y
Os2 Os3 2.8516(3) y
Os2 H1 1.86(6) y
Os3 C33 1.897(6) y
Os3 C34 1.929(6) y
Os3 C31 1.941(6) y
Os3 C32 1.970(6) y
N1 C1 1.297(7) ?
N1 C8 1.369(7) ?
S1 C1 1.799(5) ?
O11 C11 1.140(7) ?
O12 C12 1.138(7) ?
O13 C13 1.139(7) ?
O21 C21 1.130(7) ?
O22 C22 1.118(7) ?
O23 C23 1.127(7) ?
O31 C31 1.140(7) ?
O32 C32 1.110(7) ?
O33 C33 1.134(7) ?
O34 C34 1.130(7) ?
C1 C2 1.404(8) ?
C2 C3 1.366(8) ?
C2 H2A 0.9400 ?
C3 C9 1.399(8) ?
C3 H3A 0.9400 ?
C4 C5 1.361(9) ?
C4 C9 1.417(8) ?
C4 H4A 0.9400 ?
C5 C6 1.397(9) ?
C5 H5A 0.9400 ?
C6 C7 1.360(9) ?
C6 H6A 0.9400 ?
C7 C8 1.418(8) ?
C7 H7A 0.9400 ?
C8 C9 1.406(8) ?

loop_
_geom_torsion_atom_site_label_1
_geom_torsion_atom_site_label_2
_geom_torsion_atom_site_label_3
_geom_torsion_atom_site_label_4
_geom_torsion
C11 Os1 Os2 C23 128.2(3)
C12 Os1 Os2 C23 4.5(3)
C13 Os1 Os2 C23 -100.2(3)
S1 Os1 Os2 C23 177.8(2)
Os3 Os1 Os2 C23 76.47(19)
C11 Os1 Os2 C22 3.5(4)
C12 Os1 Os2 C22 -120.2(3)
C13 Os1 Os2 C22 135.1(3)
S1 Os1 Os2 C22 53.1(3)
Os3 Os1 Os2 C22 -48.2(3)
C11 Os1 Os2 C21 -127.3(3)
C12 Os1 Os2 C21 109.0(3)
C13 Os1 Os2 C21 4.3(3)
S1 Os1 Os2 C21 -77.71(19)
Os3 Os1 Os2 C21 -179.00(19)
C11 Os1 Os2 S1 -49.6(3)
C12 Os1 Os2 S1 -173.3(2)
C13 Os1 Os2 S1 82.0(2)
Os3 Os1 Os2 S1 -101.29(4)
C11 Os1 Os2 Os3 51.7(2)
C12 Os1 Os2 Os3 -72.0(2)
C13 Os1 Os2 Os3 -176.69(19)
S1 Os1 Os2 Os3 101.29(4)
C23 Os2 Os3 C33 60.7(3)
C22 Os2 Os3 C33 -32.5(3)
S1 Os2 Os3 C33 -127.50(19)
Os1 Os2 Os3 C33 179.09(19)
C23 Os2 Os3 C34 -115.1(5)
C22 Os2 Os3 C34 151.7(5)
S1 Os2 Os3 C34 56.7(5)
Os1 Os2 Os3 C34 3.3(5)
C23 Os2 Os3 C31 -31.2(2)
C22 Os2 Os3 C31 -124.4(2)
S1 Os2 Os3 C31 140.59(17)
Os1 Os2 Os3 C31 87.18(17)
C23 Os2 Os3 C32 149.0(2)
C22 Os2 Os3 C32 55.8(2)
S1 Os2 Os3 C32 -39.19(17)
Os1 Os2 Os3 C32 -92.60(17)
C23 Os2 Os3 Os1 -118.41(18)
C22 Os2 Os3 Os1 148.44(18)
S1 Os2 Os3 Os1 53.42(3)
C11 Os1 Os3 C33 -151.0(6)
C12 Os1 Os3 C33 118.7(6)
S1 Os1 Os3 C33 -56.2(6)
Os2 Os1 Os3 C33 -2.8(6)
C11 Os1 Os3 C34 33.0(3)
C12 Os1 Os3 C34 -57.3(3)
S1 Os1 Os3 C34 127.82(18)
Os2 Os1 Os3 C34 -178.77(17)
C11 Os1 Os3 C31 126.4(3)
C12 Os1 Os3 C31 36.1(3)
S1 Os1 Os3 C31 -138.78(18)
Os2 Os1 Os3 C31 -85.37(18)
C11 Os1 Os3 C32 -59.4(3)
C12 Os1 Os3 C32 -149.7(3)
S1 Os1 Os3 C32 35.40(19)
Os2 Os1 Os3 C32 88.80(18)
C11 Os1 Os3 Os2 -148.20(18)
C12 Os1 Os3 Os2 121.52(19)
S1 Os1 Os3 Os2 -53.41(3)
C23 Os2 S1 C1 -116.8(10)
C22 Os2 S1 C1 108.1(3)
C21 Os2 S1 C1 10.2(3)
Os1 Os2 S1 C1 -106.0(2)
Os3 Os2 S1 C1 -165.5(2)
C23 Os2 S1 Os1 -10.7(10)
C22 Os2 S1 Os1 -145.81(18)
C21 Os2 S1 Os1 116.24(18)
Os3 Os2 S1 Os1 -59.50(2)
C11 Os1 S1 C1 -105.0(3)
C12 Os1 S1 C1 138.3(10)
C13 Os1 S1 C1 -6.5(3)
Os2 Os1 S1 C1 105.81(19)
Os3 Os1 S1 C1 165.19(19)
C11 Os1 S1 Os2 149.15(17)
C12 Os1 S1 Os2 32.5(10)
C13 Os1 S1 Os2 -112.27(19)
Os3 Os1 S1 Os2 59.38(2)
C8 N1 C1 C2 -2.0(8)
C8 N1 C1 S1 175.3(4)
Os2 S1 C1 N1 51.1(5)
Os1 S1 C1 N1 -26.7(5)
Os2 S1 C1 C2 -131.3(4)
Os1 S1 C1 C2 150.8(4)
N1 C1 C2 C3 1.9(9)
S1 C1 C2 C3 -175.6(4)
C1 C2 C3 C9 0.3(9)
C9 C4 C5 C6 -0.5(10)
C4 C5 C6 C7 -0.8(11)
C5 C6 C7 C8 1.6(10)
C1 N1 C8 C9 0.1(8)
C1 N1 C8 C7 -176.2(6)
C6 C7 C8 N1 175.4(6)
C6 C7 C8 C9 -1.0(9)
C2 C3 C9 C8 -2.0(8)
C2 C3 C9 C4 176.3(6)
N1 C8 C9 C3 1.9(8)
C7 C8 C9 C3 178.2(6)
N1 C8 C9 C4 -176.5(5)
C7 C8 C9 C4 -0.2(8)
C5 C4 C9 C3 -177.3(6)
C5 C4 C9 C8 1.0(9)
